data_2107153
loop_
_publ_author_name
'Savigny, N.'
'Adolphe, C.'
'Zalkin, A.'
'Templeton, D.H.'

_publ_section_title
;
 Structure de Nd S Br et des sulfobromures de terres rares isotypes
;
_journal_name_full 'Acta Crystallographica B (24,1968-38,1982)'
_journal_page_first 1532
_journal_page_last 1535
_journal_volume 29
_journal_year 1973
_chemical_formula_sum 'Br Nd S'
_chemical_name_systematic 'Nd S Br'
_space_group_IT_number 14
_symmetry_space_group_name_Hall '-P 2bc'
_symmetry_space_group_name_H-M 'P 1 1 21/b'
_cell_angle_alpha 90
_cell_angle_beta 90
_cell_angle_gamma 99.28
_cell_formula_units_Z 4
_cell_length_a 6.94
_cell_length_b 6.91
_cell_length_c 7.05
_cell_volume 333.661
_citation_journal_id_ASTM ACBCAR
_cod_data_source_file Savigny_ACBCAR_1973_1012.cif
_cod_data_source_block Br1Nd1S1
_cod_original_cell_volume 333.6607
_cod_original_sg_symbol_Hall '-P 2ybc (-x,z,y)'
_cod_original_formula_sum 'Br1 Nd1 S1'
_cod_database_code 2107153

loop_
_symmetry_equiv_pos_as_xyz
x,y,z
-x,-y+1/2,z+1/2
-x,-y,-z
x,y-1/2,-z-1/2

loop_
_atom_site_label
_atom_site_type_symbol
_atom_site_fract_x
_atom_site_fract_y
_atom_site_fract_z
_atom_site_occupancy
_atom_site_U_iso_or_equiv
Br1 Br-1 0.0847 0.2872 0.116 1 0.0
Nd1 Nd+3 0.3177 0.2106 0.4647 1 0.0
S1 S-2 0.5543 0.0083 0.2396 1 0.0
